data_7050076
loop_
_publ_author_name
'Schultz, Madeleine'
'Sofield, Chadwick D.'
'Walter, Marc D.'
'Andersen, Richard A.'

_publ_section_title
;
 Coordination complexes of bivalent ansa-ytterbocenes: synthesis,
 structure and comparison with related unbridged ytterbocenes and
 ansa-ferrocenes
;
_journal_issue 7
_journal_name_full 'New Journal of Chemistry'
_journal_page_first 919
_journal_paper_doi 10.1039/b418550a
_journal_volume 29
_journal_year 2005
_chemical_formula_moiety 'C24 H46 Fe Si5'
_chemical_formula_sum 'C24 H46 Fe Si5'
_chemical_formula_weight 530.91
_chemical_name_systematic
;
?
;
_space_group_IT_number 15
_symmetry_cell_setting monoclinic
_symmetry_space_group_name_Hall '-C 2yc'
_symmetry_space_group_name_H-M 'C 1 2/c 1'
_atom_sites_solution_hydrogens geom
_atom_sites_solution_primary direct
_atom_sites_solution_secondary difmap
_audit_creation_method SHELXL-97
_cell_angle_alpha 90.00
_cell_angle_beta 96.8100(10)
_cell_angle_gamma 90.00
_cell_formula_units_Z 8
_cell_length_a 15.5073(2)
_cell_length_b 12.06730(10)
_cell_length_c 32.66810(10)
_cell_measurement_reflns_used 7758
_cell_measurement_temperature 159(2)
_cell_measurement_theta_max 23.25
_cell_measurement_theta_min 2
_cell_volume 6070.09(10)
_computing_cell_refinement 'Bruker SAINT V. 6.40'
_computing_data_collection 'Bruker SMART V. 5.0.54D'
_computing_data_reduction 'Bruker SAINT V. 6.40'
_computing_structure_refinement 'SHELXL-97 (Sheldrick, 1997)'
_computing_structure_solution 'SHELXS-97 (Sheldrick, 1997)'
_diffrn_ambient_temperature 159(2)
_diffrn_measured_fraction_theta_full 0.999
_diffrn_measured_fraction_theta_max 0.999
_diffrn_measurement_device_type 'Bruker SMART CCD'
_diffrn_measurement_method \w-scan
_diffrn_radiation_monochromator graphite
_diffrn_radiation_source 'fine-focus sealed tube'
_diffrn_radiation_type MoK\a
_diffrn_radiation_wavelength 0.71073
_diffrn_reflns_av_R_equivalents 0.0405
_diffrn_reflns_av_sigmaI/netI 0.0360
_diffrn_reflns_limit_h_max 17
_diffrn_reflns_limit_h_min -17
_diffrn_reflns_limit_k_max 13
_diffrn_reflns_limit_k_min -13
_diffrn_reflns_limit_l_max 17
_diffrn_reflns_limit_l_min -36
_diffrn_reflns_number 12365
_diffrn_reflns_theta_full 23.25
_diffrn_reflns_theta_max 23.25
_diffrn_reflns_theta_min 2.14
_exptl_absorpt_coefficient_mu 0.704
_exptl_absorpt_correction_T_max 0.8837
_exptl_absorpt_correction_T_min 0.8060
_exptl_absorpt_correction_type empirical
_exptl_absorpt_process_details 'Blessing, 1995'
_exptl_crystal_colour red-violet
_exptl_crystal_density_diffrn 1.162
_exptl_crystal_density_method 'not measured'
_exptl_crystal_description brick
_exptl_crystal_F_000 2288
_exptl_crystal_size_max 0.32
_exptl_crystal_size_mid 0.28
_exptl_crystal_size_min 0.18
_refine_diff_density_max 0.338
_refine_diff_density_min -0.226
_refine_diff_density_rms 0.054
_refine_ls_extinction_method none
_refine_ls_goodness_of_fit_ref 1.169
_refine_ls_hydrogen_treatment mixed
_refine_ls_matrix_type full
_refine_ls_number_parameters 285
_refine_ls_number_reflns 4353
_refine_ls_number_restraints 0
_refine_ls_restrained_S_all 1.169
_refine_ls_R_factor_all 0.0523
_refine_ls_R_factor_gt 0.0423
_refine_ls_shift/su_max 0.005
_refine_ls_shift/su_mean 0.000
_refine_ls_structure_factor_coef Fsqd
_refine_ls_weighting_details 'calc w=1/[\s^2^(Fo^2^)+(0.0394P)^2^+12.6429P] where P=(Fo^2^+2Fc^2^)/3'
_refine_ls_weighting_scheme calc
_refine_ls_wR_factor_gt 0.0978
_refine_ls_wR_factor_ref 0.1034
_reflns_number_gt 3812
_reflns_number_total 4353
_reflns_threshold_expression >2sigma(I)
_cod_data_source_file b418550a.txt
_cod_data_source_block ansafem
_cod_original_cell_volume 6070.09(9)
_cod_original_sg_symbol_H-M C2/c
_cod_database_code 7050076

loop_
_symmetry_equiv_pos_as_xyz
'x, y, z'
'-x, y, -z+1/2'
'x+1/2, y+1/2, z'
'-x+1/2, y+1/2, -z+1/2'
'-x, -y, -z'
'x, -y, z-1/2'
'-x+1/2, -y+1/2, -z'
'x+1/2, -y+1/2, z-1/2'

loop_
_atom_site_label
_atom_site_type_symbol
_atom_site_fract_x
_atom_site_fract_y
_atom_site_fract_z
_atom_site_U_iso_or_equiv
_atom_site_adp_type
_atom_site_occupancy
_atom_site_symmetry_multiplicity
_atom_site_calc_flag
_atom_site_refinement_flags
_atom_site_disorder_assembly
_atom_site_disorder_group
Fe1 Fe 0.18520(3) 0.06700(4) 0.405520(13) 0.02096(15) Uani 1 1 d . . .
Si1 Si 0.09527(7) -0.17664(8) 0.34958(3) 0.0334(3) Uani 1 1 d . . .
Si2 Si 0.25076(6) 0.03306(9) 0.29897(3) 0.0358(3) Uani 1 1 d . . .
Si3 Si 0.31121(6) 0.05582(8) 0.47423(3) 0.0256(2) Uani 1 1 d . . .
Si4 Si -0.04998(6) 0.11920(8) 0.41877(3) 0.0290(2) Uani 1 1 d . . .
Si5 Si 0.09477(6) 0.33140(8) 0.36406(3) 0.0306(2) Uani 1 1 d . . .
C1 C 0.1854(2) -0.0842(3) 0.37227(10) 0.0262(8) Uani 1 1 d . . .
C2 C 0.2371(2) -0.0021(3) 0.35372(10) 0.0267(8) Uani 1 1 d . . .
C3 C 0.3019(2) 0.0347(3) 0.38572(9) 0.0259(7) Uani 1 1 d . . .
H3 H 0.3445 0.0892 0.3821 0.031 Uiso 1 1 calc R . .
C4 C 0.2944(2) -0.0211(3) 0.42390(10) 0.0247(7) Uani 1 1 d . . .
C5 C 0.2214(2) -0.0946(3) 0.41476(10) 0.0254(7) Uani 1 1 d . . .
H5 H 0.2001 -0.1431 0.4341 0.030 Uiso 1 1 calc R . .
C6 C 0.0705(2) 0.1417(3) 0.42286(10) 0.0255(7) Uani 1 1 d . . .
C7 C 0.1234(2) 0.2241(3) 0.40498(10) 0.0274(8) Uani 1 1 d . . .
C8 C 0.2071(2) 0.2222(3) 0.42903(10) 0.0266(7) Uani 1 1 d . . .
H8 H 0.2543 0.2687 0.4241 0.032 Uiso 1 1 calc R . .
C9 C 0.2106(2) 0.1416(3) 0.46124(9) 0.0258(7) Uani 1 1 d . . .
C10 C 0.1251(2) 0.0931(3) 0.45680(10) 0.0267(7) Uani 1 1 d . . .
H10 H 0.1071 0.0363 0.4741 0.032 Uiso 1 1 calc R . .
C11 C 0.0622(3) -0.2642(3) 0.39227(12) 0.0486(10) Uani 1 1 d . . .
H11A H 0.1092 -0.3157 0.4017 0.073 Uiso 1 1 calc R . .
H11B H 0.0098 -0.3063 0.3823 0.073 Uiso 1 1 calc R . .
H11C H 0.0501 -0.2166 0.4152 0.073 Uiso 1 1 calc R . .
C12 C -0.0003(2) -0.0992(3) 0.32425(12) 0.0456(10) Uani 1 1 d . . .
H12A H -0.0285 -0.0595 0.3452 0.068 Uiso 1 1 calc R . .
H12B H -0.0416 -0.1513 0.3097 0.068 Uiso 1 1 calc R . .
H12C H 0.0189 -0.0459 0.3046 0.068 Uiso 1 1 calc R . .
C13 C 0.1363(3) -0.2710(3) 0.31076(13) 0.0558(12) Uani 1 1 d . . .
H13A H 0.1520 -0.2272 0.2875 0.084 Uiso 1 1 calc R . .
H13B H 0.0908 -0.3243 0.3009 0.084 Uiso 1 1 calc R . .
H13C H 0.1875 -0.3109 0.3236 0.084 Uiso 1 1 calc R . .
C14 C 0.1520(3) 0.0264(4) 0.26065(11) 0.0526(11) Uani 1 1 d . . .
H14A H 0.1657 0.0548 0.2341 0.079 Uiso 1 1 calc R . .
H14B H 0.1059 0.0715 0.2703 0.079 Uiso 1 1 calc R . .
H14C H 0.1324 -0.0506 0.2574 0.079 Uiso 1 1 calc R . .
C15 C 0.3305(3) -0.0683(4) 0.28189(13) 0.0642(13) Uani 1 1 d . . .
H15A H 0.3395 -0.0528 0.2532 0.096 Uiso 1 1 calc R . .
H15B H 0.3080 -0.1437 0.2839 0.096 Uiso 1 1 calc R . .
H15C H 0.3859 -0.0614 0.2996 0.096 Uiso 1 1 calc R . .
C16 C 0.2995(3) 0.1742(4) 0.29857(13) 0.0600(12) Uani 1 1 d . . .
H16A H 0.3565 0.1740 0.3152 0.090 Uiso 1 1 calc R . .
H16B H 0.2614 0.2275 0.3102 0.090 Uiso 1 1 calc R . .
H16C H 0.3063 0.1953 0.2702 0.090 Uiso 1 1 calc R . .
C17 C 0.3057(2) -0.0370(3) 0.51908(11) 0.0390(9) Uani 1 1 d . . .
H17A H 0.2515 -0.0795 0.5152 0.059 Uiso 1 1 calc R . .
H17B H 0.3074 0.0075 0.5443 0.059 Uiso 1 1 calc R . .
H17C H 0.3552 -0.0880 0.5215 0.059 Uiso 1 1 calc R . .
C18 C 0.4107(2) 0.1413(3) 0.47976(11) 0.0394(9) Uani 1 1 d . . .
H18A H 0.4619 0.0929 0.4824 0.059 Uiso 1 1 calc R . .
H18B H 0.4119 0.1879 0.5044 0.059 Uiso 1 1 calc R . .
H18C H 0.4113 0.1885 0.4554 0.059 Uiso 1 1 calc R . .
C19 C -0.0716(2) -0.0281(3) 0.43235(12) 0.0378(9) Uani 1 1 d . . .
H19A H -0.0367 -0.0473 0.4584 0.057 Uiso 1 1 calc R . .
H19B H -0.0562 -0.0771 0.4104 0.057 Uiso 1 1 calc R . .
H19C H -0.1334 -0.0371 0.4354 0.057 Uiso 1 1 calc R . .
C20 C -0.1142(2) 0.1521(3) 0.36813(12) 0.0448(10) Uani 1 1 d . . .
H20A H -0.1753 0.1330 0.3692 0.067 Uiso 1 1 calc R . .
H20B H -0.0916 0.1092 0.3463 0.067 Uiso 1 1 calc R . .
H20C H -0.1094 0.2314 0.3623 0.067 Uiso 1 1 calc R . .
C21 C -0.0910(2) 0.2104(3) 0.45857(12) 0.0406(9) Uani 1 1 d . . .
H21A H -0.1545 0.2059 0.4562 0.061 Uiso 1 1 calc R . .
H21B H -0.0735 0.2872 0.4542 0.061 Uiso 1 1 calc R . .
H21C H -0.0664 0.1859 0.4861 0.061 Uiso 1 1 calc R . .
C22 C 0.0123(2) 0.4270(3) 0.38205(12) 0.0412(9) Uani 1 1 d . . .
H22A H 0.0345 0.4573 0.4091 0.062 Uiso 1 1 calc R . .
H22B H -0.0416 0.3861 0.3843 0.062 Uiso 1 1 calc R . .
H22C H 0.0006 0.4877 0.3622 0.062 Uiso 1 1 calc R . .
C23 C 0.0547(3) 0.2712(3) 0.31284(11) 0.0446(10) Uani 1 1 d . . .
H23A H 0.0345 0.3309 0.2937 0.067 Uiso 1 1 calc R . .
H23B H 0.0065 0.2204 0.3158 0.067 Uiso 1 1 calc R . .
H23C H 0.1019 0.2307 0.3021 0.067 Uiso 1 1 calc R . .
C24 C 0.1942(2) 0.4156(3) 0.35856(12) 0.0444(10) Uani 1 1 d . . .
H24A H 0.2099 0.4588 0.3838 0.067 Uiso 1 1 calc R . .
H24B H 0.1824 0.4661 0.3351 0.067 Uiso 1 1 calc R . .
H24C H 0.2422 0.3662 0.3540 0.067 Uiso 1 1 calc R . .

loop_
_atom_site_aniso_label
_atom_site_aniso_U_11
_atom_site_aniso_U_22
_atom_site_aniso_U_33
_atom_site_aniso_U_23
_atom_site_aniso_U_13
_atom_site_aniso_U_12
Fe1 0.0191(2) 0.0235(3) 0.0200(3) -0.00038(19) 0.00146(18) 0.00174(19)
Si1 0.0389(6) 0.0270(5) 0.0325(5) -0.0047(4) -0.0030(4) -0.0015(4)
Si2 0.0361(6) 0.0509(6) 0.0208(5) -0.0007(4) 0.0048(4) 0.0031(5)
Si3 0.0206(5) 0.0333(5) 0.0222(5) -0.0019(4) -0.0007(4) 0.0032(4)
Si4 0.0203(5) 0.0311(5) 0.0354(5) 0.0012(4) 0.0021(4) 0.0002(4)
Si5 0.0283(5) 0.0264(5) 0.0367(6) 0.0028(4) 0.0022(4) 0.0023(4)
C1 0.0282(18) 0.0238(18) 0.0256(17) -0.0063(14) -0.0016(14) 0.0071(14)
C2 0.0270(18) 0.0319(19) 0.0216(17) -0.0046(14) 0.0044(14) 0.0069(15)
C3 0.0227(17) 0.0317(18) 0.0233(17) -0.0020(14) 0.0029(14) 0.0042(15)
C4 0.0224(17) 0.0276(17) 0.0235(17) -0.0032(14) 0.0008(14) 0.0111(14)
C5 0.0295(18) 0.0188(17) 0.0277(18) 0.0006(14) 0.0023(14) 0.0092(14)
C6 0.0215(17) 0.0297(18) 0.0257(18) -0.0051(14) 0.0040(14) 0.0036(14)
C7 0.0261(18) 0.0270(18) 0.0288(18) -0.0006(14) 0.0022(15) 0.0046(15)
C8 0.0247(17) 0.0222(17) 0.0325(19) -0.0049(14) 0.0015(15) 0.0004(14)
C9 0.0230(17) 0.0331(19) 0.0213(17) -0.0079(14) 0.0023(13) 0.0032(15)
C10 0.0238(17) 0.0344(19) 0.0228(17) -0.0019(14) 0.0068(14) 0.0044(15)
C11 0.055(3) 0.036(2) 0.054(3) 0.0052(19) 0.001(2) -0.0095(19)
C12 0.038(2) 0.052(2) 0.044(2) -0.001(2) -0.0042(18) -0.0047(19)
C13 0.070(3) 0.044(2) 0.050(3) -0.020(2) -0.004(2) 0.005(2)
C14 0.056(3) 0.069(3) 0.030(2) 0.000(2) -0.0055(19) 0.007(2)
C15 0.057(3) 0.098(4) 0.039(2) -0.014(2) 0.011(2) 0.018(3)
C16 0.066(3) 0.077(3) 0.039(2) 0.012(2) 0.013(2) -0.016(3)
C17 0.038(2) 0.051(2) 0.0276(19) 0.0037(17) 0.0004(16) 0.0082(18)
C18 0.0269(19) 0.048(2) 0.042(2) -0.0093(18) 0.0002(16) 0.0000(17)
C19 0.031(2) 0.037(2) 0.046(2) 0.0017(17) 0.0090(17) -0.0026(17)
C20 0.031(2) 0.051(2) 0.050(2) 0.0077(19) -0.0057(18) -0.0045(18)
C21 0.0261(19) 0.042(2) 0.055(2) -0.0049(19) 0.0121(18) -0.0002(17)
C22 0.041(2) 0.028(2) 0.053(2) -0.0011(18) 0.0003(18) 0.0060(17)
C23 0.041(2) 0.050(2) 0.041(2) 0.0011(19) 0.0004(18) 0.0069(19)
C24 0.046(2) 0.038(2) 0.049(2) 0.0098(18) 0.0073(19) -0.0064(19)

loop_
_atom_type_symbol
_atom_type_description
_atom_type_scat_dispersion_real
_atom_type_scat_dispersion_imag
_atom_type_scat_source
C C 0.0033 0.0016 'International Tables Vol C Tables 4.2.6.8 and 6.1.1.4'
H H 0.0000 0.0000 'International Tables Vol C Tables 4.2.6.8 and 6.1.1.4'
Si Si 0.0817 0.0704 'International Tables Vol C Tables 4.2.6.8 and 6.1.1.4'
Fe Fe 0.3463 0.8444 'International Tables Vol C Tables 4.2.6.8 and 6.1.1.4'

loop_
_geom_angle_atom_site_label_1
_geom_angle_atom_site_label_2
_geom_angle_atom_site_label_3
_geom_angle
_geom_angle_site_symmetry_1
_geom_angle_site_symmetry_3
_geom_angle_publ_flag
C9 Fe1 C4 84.29(12) . . ?
C9 Fe1 C3 106.60(13) . . ?
C4 Fe1 C3 41.37(13) . . ?
C9 Fe1 C10 41.56(12) . . ?
C4 Fe1 C10 106.56(13) . . ?
C3 Fe1 C10 143.53(12) . . ?
C9 Fe1 C8 41.17(13) . . ?
C4 Fe1 C8 105.89(13) . . ?
C3 Fe1 C8 100.45(13) . . ?
C10 Fe1 C8 67.67(13) . . ?
C9 Fe1 C5 105.70(13) . . ?
C4 Fe1 C5 41.45(13) . . ?
C3 Fe1 C5 67.88(13) . . ?
C10 Fe1 C5 99.84(13) . . ?
C8 Fe1 C5 142.31(13) . . ?
C9 Fe1 C7 69.54(13) . . ?
C4 Fe1 C7 146.13(13) . . ?
C3 Fe1 C7 125.98(13) . . ?
C10 Fe1 C7 67.57(13) . . ?
C8 Fe1 C7 40.33(12) . . ?
C5 Fe1 C7 165.90(13) . . ?
C9 Fe1 C1 145.98(13) . . ?
C4 Fe1 C1 69.46(12) . . ?
C3 Fe1 C1 67.44(13) . . ?
C10 Fe1 C1 125.61(13) . . ?
C8 Fe1 C1 166.47(13) . . ?
C5 Fe1 C1 40.35(12) . . ?
C7 Fe1 C1 142.28(12) . . ?
C9 Fe1 C2 146.76(12) . . ?
C4 Fe1 C2 69.45(12) . . ?
C3 Fe1 C2 40.18(12) . . ?
C10 Fe1 C2 165.48(13) . . ?
C8 Fe1 C2 126.71(13) . . ?
C5 Fe1 C2 67.67(13) . . ?
C7 Fe1 C2 123.79(12) . . ?
C1 Fe1 C2 39.93(13) . . ?
C9 Fe1 C6 69.67(12) . . ?
C4 Fe1 C6 146.83(12) . . ?
C3 Fe1 C6 165.92(13) . . ?
C10 Fe1 C6 40.30(12) . . ?
C8 Fe1 C6 67.54(13) . . ?
C5 Fe1 C6 126.08(13) . . ?
C7 Fe1 C6 39.97(12) . . ?
C1 Fe1 C6 123.50(12) . . ?
C2 Fe1 C6 141.62(12) . . ?
C9 Fe1 Si3 42.13(9) . . ?
C4 Fe1 Si3 42.16(9) . . ?
C3 Fe1 Si3 71.48(9) . . ?
C10 Fe1 Si3 72.05(9) . . ?
C8 Fe1 Si3 70.88(9) . . ?
C5 Fe1 Si3 71.44(9) . . ?
C7 Fe1 Si3 108.74(9) . . ?
C1 Fe1 Si3 108.98(9) . . ?
C2 Fe1 Si3 108.95(9) . . ?
C6 Fe1 Si3 109.43(9) . . ?
C12 Si1 C11 109.94(19) . . ?
C12 Si1 C1 113.26(16) . . ?
C11 Si1 C1 107.44(17) . . ?
C12 Si1 C13 108.73(19) . . ?
C11 Si1 C13 107.9(2) . . ?
C1 Si1 C13 109.45(18) . . ?
C14 Si2 C16 109.7(2) . . ?
C14 Si2 C15 107.0(2) . . ?
C16 Si2 C15 108.2(2) . . ?
C14 Si2 C2 117.06(17) . . ?
C16 Si2 C2 107.77(17) . . ?
C15 Si2 C2 106.86(18) . . ?
C18 Si3 C17 112.12(17) . . ?
C18 Si3 C9 112.10(16) . . ?
C17 Si3 C9 113.35(16) . . ?
C18 Si3 C4 112.89(16) . . ?
C17 Si3 C4 112.23(16) . . ?
C9 Si3 C4 92.81(13) . . ?
C18 Si3 Fe1 123.17(13) . . ?
C17 Si3 Fe1 124.71(12) . . ?
C9 Si3 Fe1 46.37(9) . . ?
C4 Si3 Fe1 46.44(9) . . ?
C21 Si4 C20 107.49(18) . . ?
C21 Si4 C19 107.97(17) . . ?
C20 Si4 C19 108.64(17) . . ?
C21 Si4 C6 106.42(15) . . ?
C20 Si4 C6 116.98(16) . . ?
C19 Si4 C6 109.00(15) . . ?
C23 Si5 C22 110.82(17) . . ?
C23 Si5 C24 108.45(18) . . ?
C22 Si5 C24 107.27(18) . . ?
C23 Si5 C7 113.38(17) . . ?
C22 Si5 C7 108.34(16) . . ?
C24 Si5 C7 108.38(16) . . ?
C5 C1 C2 106.9(3) . . ?
C5 C1 Si1 121.1(2) . . ?
C2 C1 Si1 131.7(2) . . ?
C5 C1 Fe1 66.75(17) . . ?
C2 C1 Fe1 70.19(17) . . ?
Si1 C1 Fe1 131.92(16) . . ?
C3 C2 C1 106.3(3) . . ?
C3 C2 Si2 118.5(2) . . ?
C1 C2 Si2 133.1(2) . . ?
C3 C2 Fe1 66.24(17) . . ?
C1 C2 Fe1 69.88(17) . . ?
Si2 C2 Fe1 140.01(18) . . ?
C2 C3 C4 111.6(3) . . ?
C2 C3 Fe1 73.58(18) . . ?
C4 C3 Fe1 69.26(17) . . ?
C2 C3 H3 124.2 . . ?
C4 C3 H3 124.2 . . ?
Fe1 C3 H3 124.5 . . ?
C3 C4 C5 104.5(3) . . ?
C3 C4 Si3 120.8(2) . . ?
C5 C4 Si3 120.6(2) . . ?
C3 C4 Fe1 69.37(17) . . ?
C5 C4 Fe1 69.75(17) . . ?
Si3 C4 Fe1 91.40(13) . . ?
C1 C5 C4 110.6(3) . . ?
C1 C5 Fe1 72.90(17) . . ?
C4 C5 Fe1 68.80(17) . . ?
C1 C5 H5 124.7 . . ?
C4 C5 H5 124.7 . . ?
Fe1 C5 H5 125.2 . . ?
C10 C6 C7 106.3(3) . . ?
C10 C6 Si4 119.0(2) . . ?
C7 C6 Si4 132.4(2) . . ?
C10 C6 Fe1 66.35(17) . . ?
C7 C6 Fe1 69.80(17) . . ?
Si4 C6 Fe1 140.83(17) . . ?
C8 C7 C6 106.6(3) . . ?
C8 C7 Si5 121.5(2) . . ?
C6 C7 Si5 131.4(2) . . ?
C8 C7 Fe1 66.61(17) . . ?
C6 C7 Fe1 70.23(17) . . ?
Si5 C7 Fe1 133.65(17) . . ?
C9 C8 C7 111.5(3) . . ?
C9 C8 Fe1 69.02(17) . . ?
C7 C8 Fe1 73.06(18) . . ?
C9 C8 H8 124.3 . . ?
C7 C8 H8 124.3 . . ?
Fe1 C8 H8 125.2 . . ?
C8 C9 C10 104.4(3) . . ?
C8 C9 Si3 119.9(2) . . ?
C10 C9 Si3 121.9(2) . . ?
C8 C9 Fe1 69.81(18) . . ?
C10 C9 Fe1 69.55(17) . . ?
Si3 C9 Fe1 91.49(13) . . ?
C6 C10 C9 111.2(3) . . ?
C6 C10 Fe1 73.35(18) . . ?
C9 C10 Fe1 68.89(17) . . ?
C6 C10 H10 124.4 . . ?
C9 C10 H10 124.4 . . ?
Fe1 C10 H10 124.9 . . ?
Si1 C11 H11A 109.5 . . ?
Si1 C11 H11B 109.5 . . ?
H11A C11 H11B 109.5 . . ?
Si1 C11 H11C 109.5 . . ?
H11A C11 H11C 109.5 . . ?
H11B C11 H11C 109.5 . . ?
Si1 C12 H12A 109.5 . . ?
Si1 C12 H12B 109.5 . . ?
H12A C12 H12B 109.5 . . ?
Si1 C12 H12C 109.5 . . ?
H12A C12 H12C 109.5 . . ?
H12B C12 H12C 109.5 . . ?
Si1 C13 H13A 109.5 . . ?
Si1 C13 H13B 109.5 . . ?
H13A C13 H13B 109.5 . . ?
Si1 C13 H13C 109.5 . . ?
H13A C13 H13C 109.5 . . ?
H13B C13 H13C 109.5 . . ?
Si2 C14 H14A 109.5 . . ?
Si2 C14 H14B 109.5 . . ?
H14A C14 H14B 109.5 . . ?
Si2 C14 H14C 109.5 . . ?
H14A C14 H14C 109.5 . . ?
H14B C14 H14C 109.5 . . ?
Si2 C15 H15A 109.5 . . ?
Si2 C15 H15B 109.5 . . ?
H15A C15 H15B 109.5 . . ?
Si2 C15 H15C 109.5 . . ?
H15A C15 H15C 109.5 . . ?
H15B C15 H15C 109.5 . . ?
Si2 C16 H16A 109.5 . . ?
Si2 C16 H16B 109.5 . . ?
H16A C16 H16B 109.5 . . ?
Si2 C16 H16C 109.5 . . ?
H16A C16 H16C 109.5 . . ?
H16B C16 H16C 109.5 . . ?
Si3 C17 H17A 109.5 . . ?
Si3 C17 H17B 109.5 . . ?
H17A C17 H17B 109.5 . . ?
Si3 C17 H17C 109.5 . . ?
H17A C17 H17C 109.5 . . ?
H17B C17 H17C 109.5 . . ?
Si3 C18 H18A 109.5 . . ?
Si3 C18 H18B 109.5 . . ?
H18A C18 H18B 109.5 . . ?
Si3 C18 H18C 109.5 . . ?
H18A C18 H18C 109.5 . . ?
H18B C18 H18C 109.5 . . ?
Si4 C19 H19A 109.5 . . ?
Si4 C19 H19B 109.5 . . ?
H19A C19 H19B 109.5 . . ?
Si4 C19 H19C 109.5 . . ?
H19A C19 H19C 109.5 . . ?
H19B C19 H19C 109.5 . . ?
Si4 C20 H20A 109.5 . . ?
Si4 C20 H20B 109.5 . . ?
H20A C20 H20B 109.5 . . ?
Si4 C20 H20C 109.5 . . ?
H20A C20 H20C 109.5 . . ?
H20B C20 H20C 109.5 . . ?
Si4 C21 H21A 109.5 . . ?
Si4 C21 H21B 109.5 . . ?
H21A C21 H21B 109.5 . . ?
Si4 C21 H21C 109.5 . . ?
H21A C21 H21C 109.5 . . ?
H21B C21 H21C 109.5 . . ?
Si5 C22 H22A 109.5 . . ?
Si5 C22 H22B 109.5 . . ?
H22A C22 H22B 109.5 . . ?
Si5 C22 H22C 109.5 . . ?
H22A C22 H22C 109.5 . . ?
H22B C22 H22C 109.5 . . ?
Si5 C23 H23A 109.5 . . ?
Si5 C23 H23B 109.5 . . ?
H23A C23 H23B 109.5 . . ?
Si5 C23 H23C 109.5 . . ?
H23A C23 H23C 109.5 . . ?
H23B C23 H23C 109.5 . . ?
Si5 C24 H24A 109.5 . . ?
Si5 C24 H24B 109.5 . . ?
H24A C24 H24B 109.5 . . ?
Si5 C24 H24C 109.5 . . ?
H24A C24 H24C 109.5 . . ?
H24B C24 H24C 109.5 . . ?

loop_
_geom_bond_atom_site_label_1
_geom_bond_atom_site_label_2
_geom_bond_distance
_geom_bond_site_symmetry_2
_geom_bond_publ_flag
Fe1 C9 2.027(3) . ?
Fe1 C4 2.029(3) . ?
Fe1 C3 2.031(3) . ?
Fe1 C10 2.036(3) . ?
Fe1 C8 2.037(3) . ?
Fe1 C5 2.042(3) . ?
Fe1 C7 2.123(3) . ?
Fe1 C1 2.124(3) . ?
Fe1 C2 2.128(3) . ?
Fe1 C6 2.129(3) . ?
Fe1 Si3 2.7992(9) . ?
Si1 C12 1.861(4) . ?
Si1 C11 1.870(4) . ?
Si1 C1 1.871(3) . ?
Si1 C13 1.871(4) . ?
Si2 C14 1.861(4) . ?
Si2 C16 1.864(4) . ?
Si2 C15 1.871(4) . ?
Si2 C2 1.874(3) . ?
Si3 C18 1.848(4) . ?
Si3 C17 1.854(4) . ?
Si3 C9 1.879(3) . ?
Si3 C4 1.879(3) . ?
Si4 C21 1.871(4) . ?
Si4 C20 1.870(4) . ?
Si4 C19 1.873(4) . ?
Si4 C6 1.878(3) . ?
Si5 C23 1.862(4) . ?
Si5 C22 1.868(4) . ?
Si5 C24 1.873(4) . ?
Si5 C7 1.876(3) . ?
C1 C5 1.439(4) . ?
C1 C2 1.452(5) . ?
C2 C3 1.432(4) . ?
C3 C4 1.434(4) . ?
C3 H3 0.9500 . ?
C4 C5 1.441(5) . ?
C5 H5 0.9500 . ?
C6 C10 1.438(4) . ?
C6 C7 1.454(5) . ?
C7 C8 1.437(4) . ?
C8 C9 1.429(5) . ?
C8 H8 0.9500 . ?
C9 C10 1.441(4) . ?
C10 H10 0.9500 . ?
C11 H11A 0.9800 . ?
C11 H11B 0.9800 . ?
C11 H11C 0.9800 . ?
C12 H12A 0.9800 . ?
C12 H12B 0.9800 . ?
C12 H12C 0.9800 . ?
C13 H13A 0.9800 . ?
C13 H13B 0.9800 . ?
C13 H13C 0.9800 . ?
C14 H14A 0.9800 . ?
C14 H14B 0.9800 . ?
C14 H14C 0.9800 . ?
C15 H15A 0.9800 . ?
C15 H15B 0.9800 . ?
C15 H15C 0.9800 . ?
C16 H16A 0.9800 . ?
C16 H16B 0.9800 . ?
C16 H16C 0.9800 . ?
C17 H17A 0.9800 . ?
C17 H17B 0.9800 . ?
C17 H17C 0.9800 . ?
C18 H18A 0.9800 . ?
C18 H18B 0.9800 . ?
C18 H18C 0.9800 . ?
C19 H19A 0.9800 . ?
C19 H19B 0.9800 . ?
C19 H19C 0.9800 . ?
C20 H20A 0.9800 . ?
C20 H20B 0.9800 . ?
C20 H20C 0.9800 . ?
C21 H21A 0.9800 . ?
C21 H21B 0.9800 . ?
C21 H21C 0.9800 . ?
C22 H22A 0.9800 . ?
C22 H22B 0.9800 . ?
C22 H22C 0.9800 . ?
C23 H23A 0.9800 . ?
C23 H23B 0.9800 . ?
C23 H23C 0.9800 . ?
C24 H24A 0.9800 . ?
C24 H24B 0.9800 . ?
C24 H24C 0.9800 . ?

loop_
_geom_torsion_atom_site_label_1
_geom_torsion_atom_site_label_2
_geom_torsion_atom_site_label_3
_geom_torsion_atom_site_label_4
_geom_torsion
_geom_torsion_site_symmetry_1
_geom_torsion_site_symmetry_2
_geom_torsion_site_symmetry_3
_geom_torsion_site_symmetry_4
_geom_torsion_publ_flag
C9 Fe1 Si3 C18 -89.9(2) . . . . ?
C4 Fe1 Si3 C18 91.1(2) . . . . ?
C3 Fe1 Si3 C18 55.15(17) . . . . ?
C10 Fe1 Si3 C18 -125.35(18) . . . . ?
C8 Fe1 Si3 C18 -53.43(17) . . . . ?
C5 Fe1 Si3 C18 127.31(17) . . . . ?
C7 Fe1 Si3 C18 -67.58(17) . . . . ?
C1 Fe1 Si3 C18 112.26(17) . . . . ?
C2 Fe1 Si3 C18 69.93(17) . . . . ?
C6 Fe1 Si3 C18 -109.99(17) . . . . ?
C9 Fe1 Si3 C17 90.3(2) . . . . ?
C4 Fe1 Si3 C17 -88.7(2) . . . . ?
C3 Fe1 Si3 C17 -124.63(18) . . . . ?
C10 Fe1 Si3 C17 54.88(18) . . . . ?
C8 Fe1 Si3 C17 126.79(18) . . . . ?
C5 Fe1 Si3 C17 -52.47(18) . . . . ?
C7 Fe1 Si3 C17 112.64(18) . . . . ?
C1 Fe1 Si3 C17 -67.52(18) . . . . ?
C2 Fe1 Si3 C17 -109.85(18) . . . . ?
C6 Fe1 Si3 C17 70.24(18) . . . . ?
C4 Fe1 Si3 C9 -179.0(2) . . . . ?
C3 Fe1 Si3 C9 145.03(17) . . . . ?
C10 Fe1 Si3 C9 -35.47(17) . . . . ?
C8 Fe1 Si3 C9 36.45(17) . . . . ?
C5 Fe1 Si3 C9 -142.82(17) . . . . ?
C7 Fe1 Si3 C9 22.29(17) . . . . ?
C1 Fe1 Si3 C9 -157.87(17) . . . . ?
C2 Fe1 Si3 C9 159.81(17) . . . . ?
C6 Fe1 Si3 C9 -20.11(17) . . . . ?
C9 Fe1 Si3 C4 179.0(2) . . . . ?
C3 Fe1 Si3 C4 -35.98(17) . . . . ?
C10 Fe1 Si3 C4 143.53(17) . . . . ?
C8 Fe1 Si3 C4 -144.55(17) . . . . ?
C5 Fe1 Si3 C4 36.18(17) . . . . ?
C7 Fe1 Si3 C4 -158.71(17) . . . . ?
C1 Fe1 Si3 C4 21.13(17) . . . . ?
C2 Fe1 Si3 C4 -21.19(17) . . . . ?
C6 Fe1 Si3 C4 158.89(17) . . . . ?
C12 Si1 C1 C5 126.3(3) . . . . ?
C11 Si1 C1 C5 4.7(3) . . . . ?
C13 Si1 C1 C5 -112.2(3) . . . . ?
C12 Si1 C1 C2 -60.2(3) . . . . ?
C11 Si1 C1 C2 178.2(3) . . . . ?
C13 Si1 C1 C2 61.3(3) . . . . ?
C12 Si1 C1 Fe1 40.8(3) . . . . ?
C11 Si1 C1 Fe1 -80.8(3) . . . . ?
C13 Si1 C1 Fe1 162.3(2) . . . . ?
C9 Fe1 C1 C5 -4.5(3) . . . . ?
C4 Fe1 C1 C5 37.32(19) . . . . ?
C3 Fe1 C1 C5 81.9(2) . . . . ?
C10 Fe1 C1 C5 -58.8(2) . . . . ?
C8 Fe1 C1 C5 109.4(5) . . . . ?
C7 Fe1 C1 C5 -157.9(2) . . . . ?
C2 Fe1 C1 C5 119.5(3) . . . . ?
C6 Fe1 C1 C5 -108.2(2) . . . . ?
Si3 Fe1 C1 C5 22.34(19) . . . . ?
C9 Fe1 C1 C2 -124.0(2) . . . . ?
C4 Fe1 C1 C2 -82.15(19) . . . . ?
C3 Fe1 C1 C2 -37.57(18) . . . . ?
C10 Fe1 C1 C2 -178.25(17) . . . . ?
C8 Fe1 C1 C2 -10.1(6) . . . . ?
C5 Fe1 C1 C2 -119.5(3) . . . . ?
C7 Fe1 C1 C2 82.6(3) . . . . ?
C6 Fe1 C1 C2 132.36(18) . . . . ?
Si3 Fe1 C1 C2 -97.13(17) . . . . ?
C9 Fe1 C1 Si1 107.2(3) . . . . ?
C4 Fe1 C1 Si1 149.0(3) . . . . ?
C3 Fe1 C1 Si1 -166.4(3) . . . . ?
C10 Fe1 C1 Si1 52.9(3) . . . . ?
C8 Fe1 C1 Si1 -138.9(5) . . . . ?
C5 Fe1 C1 Si1 111.7(3) . . . . ?
C7 Fe1 C1 Si1 -46.2(3) . . . . ?
C2 Fe1 C1 Si1 -128.8(3) . . . . ?
C6 Fe1 C1 Si1 3.6(3) . . . . ?
Si3 Fe1 C1 Si1 134.1(2) . . . . ?
C5 C1 C2 C3 -0.4(3) . . . . ?
Si1 C1 C2 C3 -174.6(2) . . . . ?
Fe1 C1 C2 C3 56.3(2) . . . . ?
C5 C1 C2 Si2 162.5(3) . . . . ?
Si1 C1 C2 Si2 -11.7(5) . . . . ?
Fe1 C1 C2 Si2 -140.8(3) . . . . ?
C5 C1 C2 Fe1 -56.7(2) . . . . ?
Si1 C1 C2 Fe1 129.1(3) . . . . ?
C14 Si2 C2 C3 -160.5(3) . . . . ?
C16 Si2 C2 C3 -36.4(3) . . . . ?
C15 Si2 C2 C3 79.7(3) . . . . ?
C14 Si2 C2 C1 38.3(4) . . . . ?
C16 Si2 C2 C1 162.4(3) . . . . ?
C15 Si2 C2 C1 -81.5(4) . . . . ?
C14 Si2 C2 Fe1 -74.2(3) . . . . ?
C16 Si2 C2 Fe1 49.9(3) . . . . ?
C15 Si2 C2 Fe1 166.0(3) . . . . ?
C9 Fe1 C2 C3 3.0(3) . . . . ?
C4 Fe1 C2 C3 -37.04(19) . . . . ?
C10 Fe1 C2 C3 -113.5(5) . . . . ?
C8 Fe1 C2 C3 57.8(2) . . . . ?
C5 Fe1 C2 C3 -81.7(2) . . . . ?
C7 Fe1 C2 C3 107.7(2) . . . . ?
C1 Fe1 C2 C3 -119.2(3) . . . . ?
C6 Fe1 C2 C3 157.9(2) . . . . ?
Si3 Fe1 C2 C3 -22.0(2) . . . . ?
C9 Fe1 C2 C1 122.2(2) . . . . ?
C4 Fe1 C2 C1 82.20(19) . . . . ?
C3 Fe1 C2 C1 119.2(3) . . . . ?
C10 Fe1 C2 C1 5.7(6) . . . . ?
C8 Fe1 C2 C1 177.08(18) . . . . ?
C5 Fe1 C2 C1 37.54(18) . . . . ?
C7 Fe1 C2 C1 -133.10(19) . . . . ?
C6 Fe1 C2 C1 -82.9(3) . . . . ?
Si3 Fe1 C2 C1 97.22(17) . . . . ?
C9 Fe1 C2 Si2 -103.7(3) . . . . ?
C4 Fe1 C2 Si2 -143.7(3) . . . . ?
C3 Fe1 C2 Si2 -106.7(3) . . . . ?
C10 Fe1 C2 Si2 139.8(4) . . . . ?
C8 Fe1 C2 Si2 -48.9(3) . . . . ?
C5 Fe1 C2 Si2 171.6(3) . . . . ?
C7 Fe1 C2 Si2 1.0(3) . . . . ?
C1 Fe1 C2 Si2 134.1(4) . . . . ?
C6 Fe1 C2 Si2 51.1(4) . . . . ?
Si3 Fe1 C2 Si2 -128.7(2) . . . . ?
C1 C2 C3 C4 0.5(4) . . . . ?
Si2 C2 C3 C4 -165.4(2) . . . . ?
Fe1 C2 C3 C4 59.1(2) . . . . ?
C1 C2 C3 Fe1 -58.6(2) . . . . ?
Si2 C2 C3 Fe1 135.5(2) . . . . ?
C9 Fe1 C3 C2 -178.30(19) . . . . ?
C4 Fe1 C3 C2 121.4(3) . . . . ?
C10 Fe1 C3 C2 157.2(2) . . . . ?
C8 Fe1 C3 C2 -136.36(19) . . . . ?
C5 Fe1 C3 C2 81.1(2) . . . . ?
C7 Fe1 C3 C2 -101.9(2) . . . . ?
C1 Fe1 C3 C2 37.33(19) . . . . ?
C6 Fe1 C3 C2 -105.8(5) . . . . ?
Si3 Fe1 C3 C2 158.0(2) . . . . ?
C9 Fe1 C3 C4 60.3(2) . . . . ?
C10 Fe1 C3 C4 35.8(3) . . . . ?
C8 Fe1 C3 C4 102.2(2) . . . . ?
C5 Fe1 C3 C4 -40.30(19) . . . . ?
C7 Fe1 C3 C4 136.73(19) . . . . ?
C1 Fe1 C3 C4 -84.1(2) . . . . ?
C2 Fe1 C3 C4 -121.4(3) . . . . ?
C6 Fe1 C3 C4 132.7(5) . . . . ?
Si3 Fe1 C3 C4 36.62(16) . . . . ?
C2 C3 C4 C5 -0.3(3) . . . . ?
Fe1 C3 C4 C5 61.3(2) . . . . ?
C2 C3 C4 Si3 -140.5(2) . . . . ?
Fe1 C3 C4 Si3 -78.8(2) . . . . ?
C2 C3 C4 Fe1 -61.7(2) . . . . ?
C18 Si3 C4 C3 -48.0(3) . . . . ?
C17 Si3 C4 C3 -175.9(2) . . . . ?
C9 Si3 C4 C3 67.4(3) . . . . ?
Fe1 Si3 C4 C3 66.7(2) . . . . ?
C18 Si3 C4 C5 178.1(2) . . . . ?
C17 Si3 C4 C5 50.2(3) . . . . ?
C9 Si3 C4 C5 -66.4(3) . . . . ?
Fe1 Si3 C4 C5 -67.2(2) . . . . ?
C18 Si3 C4 Fe1 -114.71(16) . . . . ?
C17 Si3 C4 Fe1 117.40(15) . . . . ?
C9 Si3 C4 Fe1 0.73(15) . . . . ?
C9 Fe1 C4 C3 -123.2(2) . . . . ?
C10 Fe1 C4 C3 -158.72(19) . . . . ?
C8 Fe1 C4 C3 -87.8(2) . . . . ?
C5 Fe1 C4 C3 115.2(3) . . . . ?
C7 Fe1 C4 C3 -84.5(3) . . . . ?
C1 Fe1 C4 C3 78.8(2) . . . . ?
C2 Fe1 C4 C3 36.02(19) . . . . ?
C6 Fe1 C4 C3 -160.9(2) . . . . ?
Si3 Fe1 C4 C3 -122.6(2) . . . . ?
C9 Fe1 C4 C5 121.6(2) . . . . ?
C3 Fe1 C4 C5 -115.2(3) . . . . ?
C10 Fe1 C4 C5 86.1(2) . . . . ?
C8 Fe1 C4 C5 157.01(19) . . . . ?
C7 Fe1 C4 C5 160.4(2) . . . . ?
C1 Fe1 C4 C5 -36.37(18) . . . . ?
C2 Fe1 C4 C5 -79.13(19) . . . . ?
C6 Fe1 C4 C5 83.9(3) . . . . ?
Si3 Fe1 C4 C5 122.3(2) . . . . ?
C9 Fe1 C4 Si3 -0.68(14) . . . . ?
C3 Fe1 C4 Si3 122.6(2) . . . . ?
C10 Fe1 C4 Si3 -36.15(16) . . . . ?
C8 Fe1 C4 Si3 34.73(16) . . . . ?
C5 Fe1 C4 Si3 -122.3(2) . . . . ?
C7 Fe1 C4 Si3 38.1(3) . . . . ?
C1 Fe1 C4 Si3 -158.65(17) . . . . ?
C2 Fe1 C4 Si3 158.58(17) . . . . ?
C6 Fe1 C4 Si3 -38.4(3) . . . . ?
C2 C1 C5 C4 0.2(3) . . . . ?
Si1 C1 C5 C4 175.2(2) . . . . ?
Fe1 C1 C5 C4 -58.7(2) . . . . ?
C2 C1 C5 Fe1 58.9(2) . . . . ?
Si1 C1 C5 Fe1 -126.2(2) . . . . ?
C3 C4 C5 C1 0.1(3) . . . . ?
Si3 C4 C5 C1 140.3(2) . . . . ?
Fe1 C4 C5 C1 61.1(2) . . . . ?
C3 C4 C5 Fe1 -61.1(2) . . . . ?
Si3 C4 C5 Fe1 79.2(2) . . . . ?
C9 Fe1 C5 C1 177.38(18) . . . . ?
C4 Fe1 C5 C1 -120.9(3) . . . . ?
C3 Fe1 C5 C1 -80.7(2) . . . . ?
C10 Fe1 C5 C1 135.12(19) . . . . ?
C8 Fe1 C5 C1 -158.9(2) . . . . ?
C7 Fe1 C5 C1 109.2(5) . . . . ?
C2 Fe1 C5 C1 -37.16(18) . . . . ?
C6 Fe1 C5 C1 101.4(2) . . . . ?
Si3 Fe1 C5 C1 -157.71(19) . . . . ?
C9 Fe1 C5 C4 -61.7(2) . . . . ?
C3 Fe1 C5 C4 40.22(18) . . . . ?
C10 Fe1 C5 C4 -103.93(19) . . . . ?
C8 Fe1 C5 C4 -37.9(3) . . . . ?
C7 Fe1 C5 C4 -129.9(5) . . . . ?
C1 Fe1 C5 C4 120.9(3) . . . . ?
C2 Fe1 C5 C4 83.79(19) . . . . ?
C6 Fe1 C5 C4 -137.69(18) . . . . ?
Si3 Fe1 C5 C4 -36.76(16) . . . . ?
C21 Si4 C6 C10 75.1(3) . . . . ?
C20 Si4 C6 C10 -164.8(3) . . . . ?
C19 Si4 C6 C10 -41.1(3) . . . . ?
C21 Si4 C6 C7 -85.2(3) . . . . ?
C20 Si4 C6 C7 34.9(4) . . . . ?
C19 Si4 C6 C7 158.6(3) . . . . ?
C21 Si4 C6 Fe1 162.5(3) . . . . ?
C20 Si4 C6 Fe1 -77.4(3) . . . . ?
C19 Si4 C6 Fe1 46.3(3) . . . . ?
C9 Fe1 C6 C10 -37.17(19) . . . . ?
C4 Fe1 C6 C10 3.3(3) . . . . ?
C3 Fe1 C6 C10 -114.2(5) . . . . ?
C8 Fe1 C6 C10 -81.5(2) . . . . ?
C5 Fe1 C6 C10 57.8(2) . . . . ?
C7 Fe1 C6 C10 -119.2(3) . . . . ?
C1 Fe1 C6 C10 107.4(2) . . . . ?
C2 Fe1 C6 C10 157.2(2) . . . . ?
Si3 Fe1 C6 C10 -22.9(2) . . . . ?
C9 Fe1 C6 C7 82.0(2) . . . . ?
C4 Fe1 C6 C7 122.5(3) . . . . ?
C3 Fe1 C6 C7 5.0(6) . . . . ?
C10 Fe1 C6 C7 119.2(3) . . . . ?
C8 Fe1 C6 C7 37.73(18) . . . . ?
C5 Fe1 C6 C7 177.04(18) . . . . ?
C1 Fe1 C6 C7 -133.39(19) . . . . ?
C2 Fe1 C6 C7 -83.6(3) . . . . ?
Si3 Fe1 C6 C7 96.29(17) . . . . ?
C9 Fe1 C6 Si4 -144.7(3) . . . . ?
C4 Fe1 C6 Si4 -104.2(3) . . . . ?
C3 Fe1 C6 Si4 138.3(4) . . . . ?
C10 Fe1 C6 Si4 -107.5(3) . . . . ?
C8 Fe1 C6 Si4 171.0(3) . . . . ?
C5 Fe1 C6 Si4 -49.7(3) . . . . ?
C7 Fe1 C6 Si4 133.3(4) . . . . ?
C1 Fe1 C6 Si4 -0.1(3) . . . . ?
C2 Fe1 C6 Si4 49.7(4) . . . . ?
Si3 Fe1 C6 Si4 -130.5(2) . . . . ?
C10 C6 C7 C8 -0.4(3) . . . . ?
Si4 C6 C7 C8 161.7(3) . . . . ?
Fe1 C6 C7 C8 -56.8(2) . . . . ?
C10 C6 C7 Si5 -172.2(2) . . . . ?
Si4 C6 C7 Si5 -10.1(5) . . . . ?
Fe1 C6 C7 Si5 131.4(3) . . . . ?
C10 C6 C7 Fe1 56.4(2) . . . . ?
Si4 C6 C7 Fe1 -141.5(3) . . . . ?
C23 Si5 C7 C8 126.2(3) . . . . ?
C22 Si5 C7 C8 -110.4(3) . . . . ?
C24 Si5 C7 C8 5.7(3) . . . . ?
C23 Si5 C7 C6 -63.0(3) . . . . ?
C22 Si5 C7 C6 60.4(3) . . . . ?
C24 Si5 C7 C6 176.5(3) . . . . ?
C23 Si5 C7 Fe1 39.5(3) . . . . ?
C22 Si5 C7 Fe1 163.0(2) . . . . ?
C24 Si5 C7 Fe1 -80.9(3) . . . . ?
C9 Fe1 C7 C8 36.68(19) . . . . ?
C4 Fe1 C7 C8 -5.0(3) . . . . ?
C3 Fe1 C7 C8 -59.4(2) . . . . ?
C10 Fe1 C7 C8 81.4(2) . . . . ?
C5 Fe1 C7 C8 109.2(5) . . . . ?
C1 Fe1 C7 C8 -158.8(2) . . . . ?
C2 Fe1 C7 C8 -108.9(2) . . . . ?
C6 Fe1 C7 C8 119.1(3) . . . . ?
Si3 Fe1 C7 C8 20.9(2) . . . . ?
C9 Fe1 C7 C6 -82.41(19) . . . . ?
C4 Fe1 C7 C6 -124.1(2) . . . . ?
C3 Fe1 C7 C6 -178.49(17) . . . . ?
C10 Fe1 C7 C6 -37.65(18) . . . . ?
C8 Fe1 C7 C6 -119.1(3) . . . . ?
C5 Fe1 C7 C6 -9.9(6) . . . . ?
C1 Fe1 C7 C6 82.1(3) . . . . ?
C2 Fe1 C7 C6 132.06(19) . . . . ?
Si3 Fe1 C7 C6 -98.17(17) . . . . ?
C9 Fe1 C7 Si5 148.7(3) . . . . ?
C4 Fe1 C7 Si5 107.0(3) . . . . ?
C3 Fe1 C7 Si5 52.6(3) . . . . ?
C10 Fe1 C7 Si5 -166.6(3) . . . . ?
C8 Fe1 C7 Si5 112.0(3) . . . . ?
C5 Fe1 C7 Si5 -138.8(4) . . . . ?
C1 Fe1 C7 Si5 -46.8(3) . . . . ?
C2 Fe1 C7 Si5 3.1(3) . . . . ?
C6 Fe1 C7 Si5 -128.9(3) . . . . ?
Si3 Fe1 C7 Si5 132.9(2) . . . . ?
C6 C7 C8 C9 0.6(4) . . . . ?
Si5 C7 C8 C9 173.4(2) . . . . ?
Fe1 C7 C8 C9 -58.5(2) . . . . ?
C6 C7 C8 Fe1 59.1(2) . . . . ?
Si5 C7 C8 Fe1 -128.1(2) . . . . ?
C4 Fe1 C8 C9 -61.1(2) . . . . ?
C3 Fe1 C8 C9 -103.33(19) . . . . ?
C10 Fe1 C8 C9 40.61(18) . . . . ?
C5 Fe1 C8 C9 -36.1(3) . . . . ?
C7 Fe1 C8 C9 121.8(3) . . . . ?
C1 Fe1 C8 C9 -129.0(5) . . . . ?
C2 Fe1 C8 C9 -137.07(19) . . . . ?
C6 Fe1 C8 C9 84.36(19) . . . . ?
Si3 Fe1 C8 C9 -37.26(16) . . . . ?
C9 Fe1 C8 C7 -121.8(3) . . . . ?
C4 Fe1 C8 C7 177.10(18) . . . . ?
C3 Fe1 C8 C7 134.91(19) . . . . ?
C10 Fe1 C8 C7 -81.2(2) . . . . ?
C5 Fe1 C8 C7 -157.9(2) . . . . ?
C1 Fe1 C8 C7 109.2(5) . . . . ?
C2 Fe1 C8 C7 101.2(2) . . . . ?
C6 Fe1 C8 C7 -37.41(18) . . . . ?
Si3 Fe1 C8 C7 -159.0(2) . . . . ?
C7 C8 C9 C10 -0.5(3) . . . . ?
Fe1 C8 C9 C10 -61.4(2) . . . . ?
C7 C8 C9 Si3 140.6(2) . . . . ?
Fe1 C8 C9 Si3 79.6(2) . . . . ?
C7 C8 C9 Fe1 60.9(2) . . . . ?
C18 Si3 C9 C8 47.9(3) . . . . ?
C17 Si3 C9 C8 176.1(3) . . . . ?
C4 Si3 C9 C8 -68.2(3) . . . . ?
Fe1 Si3 C9 C8 -67.5(2) . . . . ?
C18 Si3 C9 C10 -177.9(3) . . . . ?
C17 Si3 C9 C10 -49.7(3) . . . . ?
C4 Si3 C9 C10 66.0(3) . . . . ?
Fe1 Si3 C9 C10 66.7(2) . . . . ?
C18 Si3 C9 Fe1 115.39(16) . . . . ?
C17 Si3 C9 Fe1 -116.44(16) . . . . ?
C4 Si3 C9 Fe1 -0.73(15) . . . . ?
C4 Fe1 C9 C8 122.2(2) . . . . ?
C3 Fe1 C9 C8 86.9(2) . . . . ?
C10 Fe1 C9 C8 -114.8(3) . . . . ?
C5 Fe1 C9 C8 158.01(18) . . . . ?
C7 Fe1 C9 C8 -35.96(18) . . . . ?
C1 Fe1 C9 C8 161.0(2) . . . . ?
C2 Fe1 C9 C8 84.9(3) . . . . ?
C6 Fe1 C9 C8 -78.74(19) . . . . ?
Si3 Fe1 C9 C8 121.5(2) . . . . ?
C4 Fe1 C9 C10 -123.0(2) . . . . ?
C3 Fe1 C9 C10 -158.23(19) . . . . ?
C8 Fe1 C9 C10 114.8(3) . . . . ?
C5 Fe1 C9 C10 -87.2(2) . . . . ?
C7 Fe1 C9 C10 78.9(2) . . . . ?
C1 Fe1 C9 C10 -84.1(3) . . . . ?
C2 Fe1 C9 C10 -160.2(2) . . . . ?
C6 Fe1 C9 C10 36.09(18) . . . . ?
Si3 Fe1 C9 C10 -123.7(2) . . . . ?
C4 Fe1 C9 Si3 0.68(14) . . . . ?
C3 Fe1 C9 Si3 -34.55(16) . . . . ?
C10 Fe1 C9 Si3 123.7(2) . . . . ?
C8 Fe1 C9 Si3 -121.5(2) . . . . ?
C5 Fe1 C9 Si3 36.52(16) . . . . ?
C7 Fe1 C9 Si3 -157.45(17) . . . . ?
C1 Fe1 C9 Si3 39.6(3) . . . . ?
C2 Fe1 C9 Si3 -36.5(3) . . . . ?
C6 Fe1 C9 Si3 159.77(17) . . . . ?
C7 C6 C10 C9 0.1(4) . . . . ?
Si4 C6 C10 C9 -164.8(2) . . . . ?
Fe1 C6 C10 C9 58.7(2) . . . . ?
C7 C6 C10 Fe1 -58.6(2) . . . . ?
Si4 C6 C10 Fe1 136.5(2) . . . . ?
C8 C9 C10 C6 0.2(3) . . . . ?
Si3 C9 C10 C6 -139.9(2) . . . . ?
Fe1 C9 C10 C6 -61.4(2) . . . . ?
C8 C9 C10 Fe1 61.6(2) . . . . ?
Si3 C9 C10 Fe1 -78.5(2) . . . . ?
C9 Fe1 C10 C6 121.4(3) . . . . ?
C4 Fe1 C10 C6 -178.12(18) . . . . ?
C3 Fe1 C10 C6 158.1(2) . . . . ?
C8 Fe1 C10 C6 81.1(2) . . . . ?
C5 Fe1 C10 C6 -136.03(19) . . . . ?
C7 Fe1 C10 C6 37.35(18) . . . . ?
C1 Fe1 C10 C6 -101.8(2) . . . . ?
C2 Fe1 C10 C6 -106.3(5) . . . . ?
Si3 Fe1 C10 C6 157.28(19) . . . . ?
C4 Fe1 C10 C9 60.5(2) . . . . ?
C3 Fe1 C10 C9 36.7(3) . . . . ?
C8 Fe1 C10 C9 -40.23(19) . . . . ?
C5 Fe1 C10 C9 102.6(2) . . . . ?
C7 Fe1 C10 C9 -84.0(2) . . . . ?
C1 Fe1 C10 C9 136.81(19) . . . . ?
C2 Fe1 C10 C9 132.3(5) . . . . ?
C6 Fe1 C10 C9 -121.4(3) . . . . ?
Si3 Fe1 C10 C9 35.93(16) . . . . ?
